data_2102510
loop_
_publ_author_name
'Prof. Clemente Dore Augusto'
'Prof. Marzotto Armando'

_publ_section_title
;
 30 Space-group corrections: two examples of false polymorphism and one
 of incorrect interpretation of the fine details of an IR spectrum
;
_journal_issue 3
_journal_name_full 'Acta Crystallographica Section B'
_journal_page_first 287
_journal_page_last 292
_journal_paper_doi 10.1107/S0108768104006391
_journal_volume 60
_journal_year 2004
_chemical_formula_moiety 'C8 H20 Co N6 O4, H2 O, Cl'
_chemical_formula_sum 'C8 H22 Cl Co N6 O5'
_chemical_formula_weight 376.70
_chemical_name_systematic
;
Dinitro-(1,4,7,10-tetra-azacyclododecane) cobalt(iii) chloride monhydrate
;
_space_group_IT_number 36
_symmetry_cell_setting orthorhombic
_symmetry_space_group_name_Hall 'C 2c -2'
_symmetry_space_group_name_H-M 'C m c 21'
_atom_sites_solution_hydrogens geom
_atom_sites_solution_primary direct
_atom_sites_solution_secondary difmap
_cell_angle_alpha 90.00
_cell_angle_beta 90.00
_cell_angle_gamma 90.00
_cell_formula_units_Z 4
_cell_length_a 9.515(7)
_cell_length_b 11.909(9)
_cell_length_c 13.003(10)
_cell_measurement_temperature 293(2)
_cell_volume 1473.4(19)
_computing_structure_refinement 'SHELXL-97 (Sheldrick, 1997)'
_computing_structure_solution 'SHELXS-97 (Sheldrick, 1990)'
_diffrn_ambient_temperature 293(2)
_diffrn_measured_fraction_theta_full 0.902
_diffrn_measured_fraction_theta_max 0.902
_diffrn_radiation_source 'fine-focus sealed tube'
_diffrn_radiation_type MoK\a
_diffrn_radiation_wavelength 0.71073
_diffrn_reflns_av_R_equivalents 0.0365
_diffrn_reflns_av_sigmaI/netI 0.0483
_diffrn_reflns_limit_h_max 11
_diffrn_reflns_limit_h_min -8
_diffrn_reflns_limit_k_max 14
_diffrn_reflns_limit_k_min -8
_diffrn_reflns_limit_l_max 0
_diffrn_reflns_limit_l_min -15
_diffrn_reflns_number 1146
_diffrn_reflns_theta_full 25.05
_diffrn_reflns_theta_max 25.05
_diffrn_reflns_theta_min 2.74
_exptl_absorpt_coefficient_mu 1.377
_exptl_crystal_density_diffrn 1.698
_exptl_crystal_density_method 'nt measured'
_exptl_crystal_F_000 784
_refine_diff_density_max 0.280
_refine_diff_density_min -0.319
_refine_ls_abs_structure_details 'Flack H D (1983), Acta Cryst. A39, 876-881'
_refine_ls_abs_structure_Flack -0.01(7)
_refine_ls_extinction_method nne
_refine_ls_goodness_of_fit_ref 1.455
_refine_ls_hydrogen_treatment mixed
_refine_ls_matrix_type full
_refine_ls_number_parameters 118
_refine_ls_number_reflns 654
_refine_ls_number_restraints 2
_refine_ls_restrained_S_all 1.805
_refine_ls_R_factor_all 0.0289
_refine_ls_R_factor_gt 0.0280
_refine_ls_shift/su_max 0.008
_refine_ls_shift/su_mean 0.001
_refine_ls_structure_factor_coef Fsqd
_refine_ls_weighting_details 'calc w=1/[\s^2^(Fo^2^)+(0.0000P)^2^+3.9018P] where P=(Fo^2^+2Fc^2^)/3'
_refine_ls_weighting_scheme calc
_refine_ls_wR_factor_gt 0.0877
_refine_ls_wR_factor_ref 0.0877
_reflns_number_gt 652
_reflns_number_total 654
_reflns_threshold_expression >2sigma(I)
_cod_data_source_file bs0022.cif
_cod_data_source_block 2
_cod_depositor_comments
;
The following automatic conversions were performed:
'_symmetry_cell_setting' value 'Orthorhombic' changed to 'orthorhombic'
according to '/home/saulius/struct/CIF-dictionaries/cif_core.dic'
dictionary named 'cif_core.dic' version 2.4.1 from 2010-06-29.

Automatic conversion script
Id: cif_fix_enum 1527 2010-12-29 10:47:43Z saulius 

The following automatic conversions were performed:

'_symmetry_cell_setting' value 'Orthorhombic' changed to
'orthorhombic' according to
/home/saulius/struct/CIF-dictionaries/cif_core.dic dictionary named
'cif_core.dic' version 2.4.1 from 2010-06-29.

Automatic conversion script
Id: cif_fix_values 1715 2011-07-08 13:25:40Z adriana 
;
_cod_database_code 2102510

loop_
_symmetry_equiv_pos_as_xyz
x,y,z
-x,-y,1/2+z
-x,y,z
x,-y,1/2+z
1/2+x,1/2+y,z
1/2-x,1/2-y,1/2+z
1/2-x,1/2+y,z
1/2+x,1/2-y,1/2+z

loop_
_atom_site_label
_atom_site_fract_x
_atom_site_fract_y
_atom_site_fract_z
_atom_site_U_iso_or_equiv
_atom_site_adp_type
_atom_site_calc_flag
_atom_site_refinement_flags
_atom_site_occupancy
_atom_site_type_symbol
Co1 0.5000 0.42147(10) 0.50007(13) 0.0194(4) Uani d S 1 Co
O14 0.3888(9) 0.5481(7) 0.6579(7) 0.058(2) Uani d . 1 O
O17 0.3895(8) 0.6053(6) 0.4014(8) 0.060(2) Uani d . 1 O
N1 0.2946(6) 0.3988(4) 0.4964(9) 0.0262(13) Uani d . 1 N
H1 0.2514 0.4652 0.5105 0.03(2) Uiso calc R 1 H
N4 0.5000 0.3424(8) 0.3680(7) 0.022(2) Uani d S 1 N
H6 0.5000 0.3965 0.3187 0.04(4) Uiso calc SR 1 H
N10 0.5000 0.2873(8) 0.5844(8) 0.025(2) Uani d S 1 N
H16 0.5000 0.2265 0.5419 0.04(4) Uiso calc SR 1 H
N13 0.5000 0.5147(9) 0.6200(9) 0.033(3) Uani d S 1 N
N16 0.5000 0.5621(8) 0.4251(8) 0.028(2) Uani d S 1 N
C2 0.2552(10) 0.3628(8) 0.3918(7) 0.029(2) Uani d . 1 C
H2 0.2513 0.4270 0.3460 0.03(2) Uiso calc R 1 H
H3 0.1636 0.3270 0.3926 0.04(3) Uiso calc R 1 H
C3 0.3662(13) 0.2805(9) 0.3558(8) 0.027(3) Uani d . 1 C
H4 0.3656 0.2131 0.3977 0.015(19) Uiso calc R 1 H
H5 0.3511 0.2597 0.2845 0.03(3) Uiso calc R 1 H
C8 0.2499(11) 0.3130(8) 0.5755(7) 0.035(2) Uani d . 1 C
H12 0.1720 0.3425 0.6152 0.04(3) Uiso calc R 1 H
H13 0.2182 0.2455 0.5409 0.07(4) Uiso calc R 1 H
C9 0.3691(15) 0.2845(9) 0.6465(8) 0.031(3) Uani d . 1 C
H14 0.3744 0.3386 0.7021 0.03(2) Uiso calc R 1 H
H15 0.3555 0.2104 0.6759 0.03(2) Uiso calc R 1 H
O19 0.5000 0.0551(14) 0.2499(13) 0.107(6) Uani d SD 1 O
H21 0.4370 -0.0102 0.1971 0.36(19) Uiso d RD 1 H
Cl1 0.0000 0.4637(2) 0.0112(4) 0.0369(8) Uani d S 1 Cl

loop_
_atom_site_aniso_label
_atom_site_aniso_U_11
_atom_site_aniso_U_22
_atom_site_aniso_U_33
_atom_site_aniso_U_12
_atom_site_aniso_U_13
_atom_site_aniso_U_23
Co1 0.0240(6) 0.0177(6) 0.0164(6) 0.000 0.000 -0.0002(8)
O14 0.064(5) 0.054(4) 0.056(5) 0.007(4) 0.013(4) -0.028(4)
O17 0.052(5) 0.039(4) 0.088(7) 0.018(4) -0.002(5) 0.024(5)
N1 0.026(3) 0.026(3) 0.027(3) 0.004(2) 0.004(5) 0.001(5)
N4 0.028(5) 0.024(5) 0.013(5) 0.000 0.000 0.001(4)
N10 0.026(5) 0.026(5) 0.021(5) 0.000 0.000 -0.001(5)
N13 0.046(7) 0.024(6) 0.028(6) 0.000 0.000 -0.005(5)
N16 0.041(6) 0.014(5) 0.030(6) 0.000 0.000 -0.001(4)
C2 0.025(5) 0.031(4) 0.032(5) -0.004(4) -0.002(4) 0.002(4)
C3 0.026(6) 0.031(6) 0.026(5) 0.000(5) -0.007(5) -0.004(4)
C8 0.031(5) 0.042(5) 0.032(5) -0.004(5) 0.009(4) 0.004(4)
C9 0.038(7) 0.025(5) 0.030(6) -0.002(5) 0.010(6) 0.002(4)
O19 0.165(16) 0.083(10) 0.072(10) 0.000 0.000 -0.008(9)
Cl1 0.0317(13) 0.0274(12) 0.052(2) 0.000 0.000 -0.0009(18)

loop_
_atom_type_symbol
_atom_type_description
_atom_type_scat_dispersion_real
_atom_type_scat_dispersion_imag
_atom_type_scat_source
C C 0.0033 0.0016 'International Tables Vol C Tables 4.2.6.8 and 6.1.1.4'
H H 0.0000 0.0000 'International Tables Vol C Tables 4.2.6.8 and 6.1.1.4'
Cl Cl 0.1484 0.1585 'International Tables Vol C Tables 4.2.6.8 and 6.1.1.4'
Co Co 0.3494 0.9721 'International Tables Vol C Tables 4.2.6.8 and 6.1.1.4'
N N 0.0061 0.0033 'International Tables Vol C Tables 4.2.6.8 and 6.1.1.4'
O O 0.0106 0.0060 'International Tables Vol C Tables 4.2.6.8 and 6.1.1.4'

loop_
_geom_angle_atom_site_label_1
_geom_angle_atom_site_label_2
_geom_angle_atom_site_label_3
_geom_angle_site_symmetry_1
_geom_angle_site_symmetry_3
_geom_angle
N13 Co1 N10 . . 91.0(5)
N13 Co1 N16 . . 84.8(5)
N10 Co1 N16 . . 175.7(5)
N13 Co1 N4 . . 173.3(5)
N10 Co1 N4 . . 95.7(5)
N16 Co1 N4 . . 88.6(4)
N13 Co1 N1 . . 95.7(3)
N10 Co1 N1 . . 84.3(2)
N16 Co1 N1 . . 96.1(2)
N4 Co1 N1 . . 85.0(3)
N13 Co1 N1 . 3_655 95.7(3)
N10 Co1 N1 . 3_655 84.3(2)
N16 Co1 N1 . 3_655 96.1(2)
N4 Co1 N1 . 3_655 85.0(3)
N1 Co1 N1 . 3_655 164.0(3)
C2 N1 C8 . . 111.1(7)
C2 N1 Co1 . . 108.3(6)
C8 N1 Co1 . . 110.8(6)
C3 N4 C3 . 3_655 118.7(10)
C3 N4 Co1 . . 109.5(6)
C3 N4 Co1 3_655 . 109.5(6)
C9 N10 C9 3_655 . 114.0(12)
C9 N10 Co1 3_655 . 109.0(6)
C9 N10 Co1 . . 109.0(6)
O14 N13 O14 3_655 . 118.2(11)
O14 N13 Co1 3_655 . 120.8(6)
O14 N13 Co1 . . 120.8(6)
O17 N16 O17 3_655 . 120.6(11)
O17 N16 Co1 3_655 . 119.7(5)
O17 N16 Co1 . . 119.7(5)
N1 C2 C3 . . 107.2(8)
N4 C3 C2 . . 104.2(8)
C9 C8 N1 . . 111.1(8)
N10 C9 C8 . . 107.1(8)

loop_
_geom_bond_atom_site_label_1
_geom_bond_atom_site_label_2
_geom_bond_site_symmetry_2
_geom_bond_distance
Co1 N13 . 1.915(11)
Co1 N10 . 1.938(10)
Co1 N16 . 1.938(10)
Co1 N4 . 1.958(9)
Co1 N1 . 1.974(6)
Co1 N1 3_655 1.974(6)
O14 N13 . 1.233(9)
O17 N16 . 1.211(8)
N1 C2 . 1.474(14)
N1 C8 . 1.510(12)
N4 C3 . 1.479(13)
N4 C3 3_655 1.479(13)
N10 C9 3_655 1.485(13)
N10 C9 . 1.485(13)
N13 O14 3_655 1.233(9)
N16 O17 3_655 1.211(8)
C2 C3 . 1.515(15)
C8 C9 . 1.501(17)

loop_
_geom_hbond_atom_site_label_D
_geom_hbond_atom_site_label_H
_geom_hbond_atom_site_label_A
_geom_hbond_site_symmetry_A
_geom_hbond_distance_DH
_geom_hbond_distance_HA
_geom_hbond_distance_DA
_geom_hbond_angle_DHA
_geom_hbond_publ_flag
N1 H1 O14 . 0.91 2.52 2.8941 105 y
N1 H1 O17 . 0.91 2.55 2.8964 103 y
N1 H1 Cl1 2_565 0.91 2.54 3.2518 136 y
N1 H1 Cl1 4_565 0.91 2.54 3.2518 136 y
N4 H6 O14 2_664 0.91 2.43 3.2068 143 y
N4 H6 O14 4_564 0.91 2.43 3.2068 143 y
N10 H16 Cl1 6_555 0.91 2.3 3.137(2) 153 y
N10 H16 Cl1 8_555 0.91 2.3 3.137(2) 153 y
O19 H21 Cl1 5_545 1.2 2.51 3.290(3) 121 y
O19 H21 Cl1 7_545 1.2 2.51 3.290(3) 121 y
C2 H2 O17 . 0.97 2.6 3.1609 117 y
C9 H14 O14 . 0.97 2.56 3.1488 119 y

loop_
_geom_torsion_atom_site_label_1
_geom_torsion_atom_site_label_2
_geom_torsion_atom_site_label_3
_geom_torsion_atom_site_label_4
_geom_torsion_site_symmetry_1
_geom_torsion_site_symmetry_4
_geom_torsion
N13 Co1 N1 C2 . . 160.2(6)
N10 Co1 N1 C2 . . -109.3(6)
N16 Co1 N1 C2 . . 74.9(6)
N4 Co1 N1 C2 . . -13.1(5)
N1 Co1 N1 C2 3_655 . -65(3)
N13 Co1 N1 C8 . . -77.7(7)
N10 Co1 N1 C8 . . 12.7(7)
N16 Co1 N1 C8 . . -163.0(7)
N4 Co1 N1 C8 . . 108.9(7)
N1 Co1 N1 C8 3_655 . 57(3)
N10 Co1 N4 C3 . . 65.9(6)
N16 Co1 N4 C3 . . -114.1(6)
N1 Co1 N4 C3 . . -17.9(6)
N1 Co1 N4 C3 3_655 . 149.6(7)
N10 Co1 N4 C3 . 3_655 -65.9(6)
N16 Co1 N4 C3 . 3_655 114.1(6)
N1 Co1 N4 C3 . 3_655 -149.6(7)
N1 Co1 N4 C3 3_655 3_655 17.9(6)
N13 Co1 N10 C9 . 3_655 -62.5(7)
N4 Co1 N10 C9 . 3_655 117.5(7)
N1 Co1 N10 C9 . 3_655 -158.1(8)
N1 Co1 N10 C9 3_655 3_655 33.1(7)
N13 Co1 N10 C9 . . 62.5(7)
N4 Co1 N10 C9 . . -117.5(7)
N1 Co1 N10 C9 . . -33.1(7)
N1 Co1 N10 C9 3_655 . 158.1(8)
N10 Co1 N13 O14 . 3_655 92.1(9)
N16 Co1 N13 O14 . 3_655 -87.9(9)
N1 Co1 N13 O14 . 3_655 176.5(9)
N1 Co1 N13 O14 3_655 3_655 7.7(10)
N10 Co1 N13 O14 . . -92.1(9)
N16 Co1 N13 O14 . . 87.9(9)
N1 Co1 N13 O14 . . -7.7(10)
N1 Co1 N13 O14 3_655 . -176.5(9)
N13 Co1 N16 O17 . 3_655 90.4(10)
N4 Co1 N16 O17 . 3_655 -89.6(10)
N1 Co1 N16 O17 . 3_655 -174.4(10)
N1 Co1 N16 O17 3_655 3_655 -4.8(10)
N13 Co1 N16 O17 . . -90.4(10)
N4 Co1 N16 O17 . . 89.6(10)
N1 Co1 N16 O17 . . 4.8(10)
N1 Co1 N16 O17 3_655 . 174.4(10)
C8 N1 C2 C3 . . -81.1(8)
Co1 N1 C2 C3 . . 40.7(8)
C3 N4 C3 C2 3_655 . 170.1(7)
Co1 N4 C3 C2 . . 43.4(9)
N1 C2 C3 N4 . . -54.7(10)
C2 N1 C8 C9 . . 130.3(8)
Co1 N1 C8 C9 . . 10.0(10)
C9 N10 C9 C8 3_655 . 167.9(6)
Co1 N10 C9 C8 . . 45.7(10)
N1 C8 C9 N10 . . -35.4(11)
